data_7710683
loop_
_publ_author_name
'Chang, Jiarui'
'Ding, Man'
'Kang, Jiaxin'
'Zhang, Jie'
'Chen, Xuenian'

_publ_section_title
;
 Coordination mode and stability of the tetrahydroborate ligand in group
 10 metal pincer complexes
;
_journal_name_full 'Dalton Transactions'
_journal_paper_doi 10.1039/D2DT01357F
_journal_year 2022
_chemical_formula_moiety 'C24 H48 B2 N2 P2 Pt'
_chemical_formula_sum 'C24 H48 B2 N2 P2 Pt'
_chemical_formula_weight 643.29
_chemical_name_systematic tBu-PBP-Pt-BH4
_space_group_crystal_system orthorhombic
_space_group_IT_number 61
_space_group_name_Hall '-P 2ac 2ab'
_space_group_name_H-M_alt 'P b c a'
_atom_sites_solution_hydrogens mixed
_atom_sites_solution_primary iterative
_audit_creation_date 2022-04-22
_audit_creation_method
;
Olex2 1.2
(compiled 2018.05.29 svn.r3508 for OlexSys, GUI svn.r5506)
;
_audit_update_record
;
2022-04-29 deposited with the CCDC.	2022-06-29 downloaded from the CCDC.
;
_cell_angle_alpha 90
_cell_angle_beta 90
_cell_angle_gamma 90
_cell_formula_units_Z 8
_cell_length_a 12.04790(10)
_cell_length_b 14.5349(2)
_cell_length_c 32.1411(3)
_cell_measurement_reflns_used 15475
_cell_measurement_temperature 169.99(10)
_cell_measurement_theta_max 71.3190
_cell_measurement_theta_min 4.5680
_cell_volume 5628.39(10)
_computing_cell_refinement 'CrysAlisPro 1.171.40.53 (Rigaku OD, 2019)'
_computing_data_collection 'CrysAlisPro 1.171.40.53 (Rigaku OD, 2019)'
_computing_data_reduction 'CrysAlisPro 1.171.40.53 (Rigaku OD, 2019)'
_computing_molecular_graphics 'Olex2 (Dolomanov et al., 2009)'
_computing_publication_material 'Olex2 (Dolomanov et al., 2009)'
_computing_structure_refinement 'ShelXL (Sheldrick, 2015)'
_computing_structure_solution 'olex2.solve (Bourhis et al., 2015)'
_diffrn_ambient_environment N~2~
_diffrn_ambient_temperature 169.99(10)
_diffrn_detector 'CCD plate'
_diffrn_detector_area_resol_mean 8.0521
_diffrn_detector_type EosS2
_diffrn_measured_fraction_theta_full 0.999
_diffrn_measured_fraction_theta_max 0.984
_diffrn_measurement_details
;
List of Runs (angles in degrees, time in seconds):

  # Type    Start    End  Width  t~exp~   \w     \q     \k     \f   Frames
#--------------------------------------------------------------------------
  1  \w   -102.00 -14.00   1.00    1.00    --  -35.62 -67.00  -9.00   88
  2  \w   -103.00 -56.00   1.00    1.00    --  -35.62-151.00 120.00   47
  3  \w    -32.00  52.00   1.00    1.00    --   35.62 -54.00 153.00   84
  4  \w     41.00 128.00   1.00    1.50    --  107.12 -67.00  -9.00   87
  5  \w     40.00 124.00   1.00    1.50    --  107.12 -54.00 153.00   84
  6  \w     38.00 116.00   1.00    1.50    --  107.12-122.00 -78.00   78
  7  \w     91.00 175.00   1.00    1.50    --  107.12  54.00 -62.00   84
  8  \w   -108.00 -35.00   1.00    1.00    --  -35.62-178.00  30.00   73
  9  \w      1.00  75.00   1.00    1.00    --   35.62 -99.00   0.00   74
 10  \w     89.00 174.00   1.00    1.50    --  107.12  61.00 -90.00   85
 11  \w     38.00 110.00   1.00    1.50    --  107.12 -95.00 -30.00   72
 12  \w     37.00 113.00   1.00    1.50    --  107.12-111.00 150.00   76
 13  \w   -103.00 -19.00   1.00    1.00    --  -35.62 -57.00-120.00   84
 14  \w   -103.00 -33.00   1.00    1.00    --  -35.62 -57.00  60.00   70
 15  \w   -103.00  -9.00   1.00    1.00    --  -35.62 -77.00 150.00   94
;
_diffrn_measurement_device 'four-circle diffractometer'
_diffrn_measurement_device_type 'SuperNova, Dual, Cu at home/near, EosS2'
_diffrn_measurement_method '\w scans'
_diffrn_orient_matrix_type 'CrysAlisPro convention (1999,Acta A55,543-557)'
_diffrn_orient_matrix_UB_11 -0.0579077000
_diffrn_orient_matrix_UB_12 -0.0438921000
_diffrn_orient_matrix_UB_13 -0.0378541000
_diffrn_orient_matrix_UB_21 -0.0592140000
_diffrn_orient_matrix_UB_22 -0.0686776000
_diffrn_orient_matrix_UB_23 0.0290086000
_diffrn_orient_matrix_UB_31 -0.0973695000
_diffrn_orient_matrix_UB_32 0.0677839000
_diffrn_orient_matrix_UB_33 0.0048609000
_diffrn_radiation_monochromator mirror
_diffrn_radiation_probe x-ray
_diffrn_radiation_type CuK\a
_diffrn_radiation_wavelength 1.54184
_diffrn_reflns_av_R_equivalents 0.0375
_diffrn_reflns_av_unetI/netI 0.0270
_diffrn_reflns_Laue_measured_fraction_full 0.999
_diffrn_reflns_Laue_measured_fraction_max 0.984
_diffrn_reflns_limit_h_max 9
_diffrn_reflns_limit_h_min -14
_diffrn_reflns_limit_k_max 17
_diffrn_reflns_limit_k_min -17
_diffrn_reflns_limit_l_max 39
_diffrn_reflns_limit_l_min -35
_diffrn_reflns_number 27062
_diffrn_reflns_point_group_measured_fraction_full 0.999
_diffrn_reflns_point_group_measured_fraction_max 0.984
_diffrn_reflns_theta_full 67.684
_diffrn_reflns_theta_max 71.536
_diffrn_reflns_theta_min 4.587
_diffrn_source 'micro-focus sealed X-ray tube'
_diffrn_source_type 'SuperNova (Cu) X-ray Source'
_exptl_absorpt_coefficient_mu 10.487
_exptl_absorpt_correction_T_max 1.00000
_exptl_absorpt_correction_T_min 0.29107
_exptl_absorpt_correction_type multi-scan
_exptl_absorpt_process_details
;
CrysAlisPro 1.171.40.53 (Rigaku Oxford Diffraction, 2019)
Empirical absorption correction using spherical harmonics,
 implemented in SCALE3 ABSPACK scaling algorithm.
;
_exptl_crystal_colour 'clear light colourless'
_exptl_crystal_colour_lustre clear
_exptl_crystal_colour_modifier light
_exptl_crystal_colour_primary colourless
_exptl_crystal_density_diffrn 1.518
_exptl_crystal_description block
_exptl_crystal_F_000 2592
_exptl_crystal_size_max 0.16
_exptl_crystal_size_mid 0.15
_exptl_crystal_size_min 0.11
_refine_diff_density_max 1.077
_refine_diff_density_min -1.235
_refine_diff_density_rms 0.117
_refine_ls_extinction_method none
_refine_ls_goodness_of_fit_ref 1.098
_refine_ls_hydrogen_treatment mixed
_refine_ls_matrix_type full
_refine_ls_number_parameters 308
_refine_ls_number_reflns 5401
_refine_ls_number_restraints 24
_refine_ls_restrained_S_all 1.130
_refine_ls_R_factor_all 0.0364
_refine_ls_R_factor_gt 0.0334
_refine_ls_shift/su_max 0.002
_refine_ls_shift/su_mean 0.000
_refine_ls_structure_factor_coef Fsqd
_refine_ls_weighting_details 'w=1/[\s^2^(Fo^2^)+(0.0302P)^2^+20.7432P] where P=(Fo^2^+2Fc^2^)/3'
_refine_ls_weighting_scheme calc
_refine_ls_wR_factor_gt 0.0786
_refine_ls_wR_factor_ref 0.0805
_reflns_Friedel_coverage 0.000
_reflns_number_gt 4980
_reflns_number_total 5401
_reflns_threshold_expression 'I > 2\s(I)'
_cod_data_source_file d2dt01357f2.cif
_cod_data_source_block pbp-pt-bh4-dyz
_cod_database_code 7710683
_shelx_shelxl_version_number 2016/6
_chemical_oxdiff_formula 'C1 B1 P1 N1 Pt1 '
_shelx_space_group_comment
;
The symmetry employed for this shelxl refinement is uniquely defined
by the following loop, which should always be used as a source of
symmetry information in preference to the above space-group names.
They are only intended as comments.
;
_shelx_estimated_absorpt_t_max 0.392
_shelx_estimated_absorpt_t_min 0.285
_diffrn_oxdiff_digest_frames
;
01d7b2913f1dfcbdf855908f0b4a577da3000324485
;
_reflns_odcompleteness_completeness 99.88
_reflns_odcompleteness_iscentric 1
_reflns_odcompleteness_theta 66.97
_olex2_refinement_description
;
1. Fixed Uiso
 At 1.2 times of:
  All C(H) groups, All C(H,H) groups
 At 1.5 times of:
  All C(H,H,H) groups
2. Uiso/Uaniso restraints and constraints
Uanis(C19) \\sim Ueq: with sigma of 0.01 and sigma for terminal atoms of 0.02
Uanis(C20) \\sim Ueq: with sigma of 0.01 and sigma for terminal atoms of 0.02
Uanis(C23) \\sim Ueq: with sigma of 0.01 and sigma for terminal atoms of 0.02
Uanis(C24) \\sim Ueq: with sigma of 0.01 and sigma for terminal atoms of 0.02
3.a Secondary CH2 refined with riding coordinates:
 C1(H1a,H1b), C2(H2a,H2b)
3.b Aromatic/amide H refined with riding coordinates:
 C7(H7), C4(H4), C5(H5), C6(H6)
3.c Idealised Me refined as rotating group:
 C12(H12a,H12b,H12c), C10(H10a,H10b,H10c), C11(H11a,H11b,H11c), C15(H15a,H15b,
 H15c), C14(H14a,H14b,H14c), C16(H16a,H16b,H16c), C18(H18a,H18b,H18c), C22(H22a,
 H22b,H22c), C20(H20a,H20b,H20c), C24(H24b,H24c,H24a), C19(H19a,H19b,H19c),
 C23(H23b,H23a,H23c)
;
_olex2_submission_special_instructions 'No special instructions were received'
_oxdiff_exptl_absorpt_empirical_details
;
Empirical correction (ABSPACK) includes:
- Absorption correction using spherical harmonics
- Frame scaling
;
_oxdiff_exptl_absorpt_empirical_full_max 2.279
_oxdiff_exptl_absorpt_empirical_full_min 0.561

loop_
_space_group_symop_operation_xyz
'x, y, z'
'-x+1/2, -y, z+1/2'
'-x, y+1/2, -z+1/2'
'x+1/2, -y+1/2, -z'
'-x, -y, -z'
'x-1/2, y, -z-1/2'
'x, -y-1/2, z-1/2'
'-x-1/2, y-1/2, z'

loop_
_atom_site_label
_atom_site_type_symbol
_atom_site_fract_x
_atom_site_fract_y
_atom_site_fract_z
_atom_site_U_iso_or_equiv
_atom_site_adp_type
_atom_site_occupancy
_atom_site_site_symmetry_order
_atom_site_calc_flag
_atom_site_refinement_flags_posn
_atom_site_refinement_flags_adp
_atom_site_refinement_flags_occupancy
_atom_site_disorder_assembly
_atom_site_disorder_group
Pt1 Pt 0.48548(2) 0.56886(2) 0.64694(2) 0.01899(7) Uani 1 1 d . . . . .
P2 P 0.33843(9) 0.66381(7) 0.66450(3) 0.0216(2) Uani 1 1 d . . . . .
P1 P 0.62933(9) 0.51237(8) 0.60669(3) 0.0222(2) Uani 1 1 d . . . . .
C9 C 0.3696(4) 0.7425(3) 0.70919(14) 0.0267(10) Uani 1 1 d . . . . .
N2 N 0.4172(4) 0.7361(3) 0.59519(12) 0.0305(9) Uani 1 1 d . . . . .
N1 N 0.5736(4) 0.6690(3) 0.56954(12) 0.0329(9) Uani 1 1 d . . . . .
C3 C 0.4461(5) 0.7819(3) 0.55895(14) 0.0319(11) Uani 1 1 d . . . . .
C8 C 0.5445(5) 0.7406(3) 0.54310(14) 0.0326(11) Uani 1 1 d . . . . .
C12 C 0.4693(4) 0.8011(4) 0.69581(17) 0.0385(12) Uani 1 1 d . . . . .
H12A H 0.530257 0.761539 0.688655 0.058 Uiso 1 1 calc GR . . . .
H12B H 0.490836 0.840714 0.718297 0.058 Uiso 1 1 calc GR . . . .
H12C H 0.449332 0.837643 0.672091 0.058 Uiso 1 1 calc GR . . . .
C13 C 0.1986(4) 0.6074(3) 0.66847(17) 0.0333(11) Uani 1 1 d . . . . .
C10 C 0.2735(5) 0.8061(3) 0.72123(16) 0.0387(12) Uani 1 1 d . . . . .
H10A H 0.248340 0.838780 0.697055 0.058 Uiso 1 1 calc GR . . . .
H10B H 0.298271 0.849181 0.741849 0.058 Uiso 1 1 calc GR . . . .
H10C H 0.213585 0.770054 0.732316 0.058 Uiso 1 1 calc GR . . . .
C7 C 0.5937(5) 0.7737(3) 0.50728(14) 0.0379(12) Uani 1 1 d . . . . .
H7 H 0.658603 0.747639 0.496979 0.045 Uiso 1 1 calc R . . . .
C17 C 0.5828(5) 0.4123(4) 0.57442(18) 0.0487(15) Uani 1 1 d . . . . .
C1 C 0.6609(5) 0.6020(4) 0.56630(16) 0.0380(12) Uani 1 1 d . . . . .
H1A H 0.732490 0.630162 0.571608 0.046 Uiso 1 1 calc R . . . .
H1B H 0.661945 0.574793 0.538741 0.046 Uiso 1 1 calc R . . . .
C11 C 0.4046(5) 0.6862(3) 0.74723(15) 0.0410(13) Uani 1 1 d . . . . .
H11A H 0.344484 0.647059 0.755622 0.061 Uiso 1 1 calc GR . . . .
H11B H 0.423314 0.727088 0.769624 0.061 Uiso 1 1 calc GR . . . .
H11C H 0.468001 0.649242 0.740313 0.061 Uiso 1 1 calc GR . . . .
C15 C 0.1853(5) 0.5604(4) 0.71082(19) 0.0447(14) Uani 1 1 d . . . . .
H15A H 0.249281 0.523076 0.716387 0.067 Uiso 1 1 calc GR . . . .
H15B H 0.120116 0.522390 0.710498 0.067 Uiso 1 1 calc GR . . . .
H15C H 0.177993 0.606332 0.732116 0.067 Uiso 1 1 calc GR . . . .
C2 C 0.3181(4) 0.7450(3) 0.61954(14) 0.0312(11) Uani 1 1 d . . . . .
H2A H 0.253302 0.727836 0.603385 0.037 Uiso 1 1 calc R . . . .
H2B H 0.309028 0.807649 0.629300 0.037 Uiso 1 1 calc R . . . .
B2 B 0.4771(5) 0.4529(4) 0.70302(17) 0.0267(11) Uani 1 1 d . . . . .
C14 C 0.1019(4) 0.6743(4) 0.6617(2) 0.0451(14) Uani 1 1 d . . . . .
H14A H 0.108515 0.725056 0.680635 0.068 Uiso 1 1 calc GR . . . .
H14B H 0.032956 0.642992 0.666510 0.068 Uiso 1 1 calc GR . . . .
H14C H 0.103662 0.696844 0.633594 0.068 Uiso 1 1 calc GR . . . .
C21 C 0.7662(4) 0.4937(6) 0.63200(17) 0.0549(18) Uani 1 1 d . . . . .
C16 C 0.1962(5) 0.5344(4) 0.6340(2) 0.0503(15) Uani 1 1 d . . . . .
H16A H 0.212346 0.562876 0.607732 0.075 Uiso 1 1 calc GR . . . .
H16B H 0.123960 0.506674 0.632938 0.075 Uiso 1 1 calc GR . . . .
H16C H 0.250825 0.488037 0.639756 0.075 Uiso 1 1 calc GR . . . .
C4 C 0.3971(5) 0.8551(3) 0.53852(15) 0.0402(13) Uani 1 1 d . . . . .
H4 H 0.332722 0.882289 0.548692 0.048 Uiso 1 1 calc R . . . .
B1 B 0.4937(5) 0.6634(4) 0.60218(17) 0.0297(12) Uani 1 1 d . . . . .
C18 C 0.6635(5) 0.3814(4) 0.54100(18) 0.0521(15) Uani 1 1 d . . . . .
H18A H 0.683789 0.433078 0.524051 0.078 Uiso 1 1 calc GR . . . .
H18B H 0.629052 0.335230 0.523971 0.078 Uiso 1 1 calc GR . . . .
H18C H 0.728757 0.356233 0.553837 0.078 Uiso 1 1 calc GR . . . .
C5 C 0.4472(6) 0.8869(4) 0.50233(17) 0.0496(16) Uani 1 1 d . . . . .
H5 H 0.415291 0.935888 0.488081 0.059 Uiso 1 1 calc R . . . .
C6 C 0.5429(6) 0.8477(4) 0.48699(16) 0.0481(16) Uani 1 1 d . . . . .
H6 H 0.574344 0.870793 0.462719 0.058 Uiso 1 1 calc R . . . .
C22 C 0.8637(4) 0.4818(5) 0.60236(18) 0.0525(16) Uani 1 1 d . . . . .
H22A H 0.849921 0.430407 0.584306 0.079 Uiso 1 1 calc GR . . . .
H22B H 0.930190 0.470765 0.618078 0.079 Uiso 1 1 calc GR . . . .
H22C H 0.872599 0.536545 0.586015 0.079 Uiso 1 1 calc GR . . . .
H2C H 0.430(4) 0.448(3) 0.6747(15) 0.027(13) Uiso 1 1 d . . . . .
H2F H 0.535(4) 0.518(4) 0.7037(16) 0.034(14) Uiso 1 1 d . . . . .
H2E H 0.529(5) 0.391(5) 0.705(2) 0.058(19) Uiso 1 1 d . . . . .
H2D H 0.426(5) 0.460(4) 0.7305(19) 0.055(18) Uiso 1 1 d . . . . .
C20 C 0.4758(6) 0.4460(7) 0.5527(3) 0.106(4) Uani 1 1 d . U . . .
H20A H 0.446873 0.397899 0.535358 0.159 Uiso 1 1 calc GR . . . .
H20B H 0.492436 0.498918 0.535941 0.159 Uiso 1 1 calc GR . . . .
H20C H 0.421575 0.462244 0.573336 0.159 Uiso 1 1 calc GR . . . .
C24 C 0.7842(6) 0.5765(9) 0.6585(3) 0.135(5) Uani 1 1 d . U . . .
H24B H 0.857068 0.574050 0.670519 0.202 Uiso 1 1 calc GR . . . .
H24C H 0.729632 0.577916 0.680220 0.202 Uiso 1 1 calc GR . . . .
H24A H 0.777552 0.630940 0.641732 0.202 Uiso 1 1 calc GR . . . .
C19 C 0.5521(11) 0.3330(5) 0.6012(3) 0.132(5) Uani 1 1 d . U . . .
H19A H 0.519751 0.285402 0.584410 0.198 Uiso 1 1 calc GR . . . .
H19B H 0.499426 0.352586 0.621798 0.198 Uiso 1 1 calc GR . . . .
H19C H 0.617302 0.309636 0.614770 0.198 Uiso 1 1 calc GR . . . .
C23 C 0.7613(7) 0.4081(9) 0.6598(3) 0.144(5) Uani 1 1 d . U . . .
H23B H 0.833959 0.395344 0.670696 0.215 Uiso 1 1 calc GR . . . .
H23A H 0.736067 0.356446 0.643806 0.215 Uiso 1 1 calc GR . . . .
H23C H 0.710902 0.418857 0.682451 0.215 Uiso 1 1 calc GR . . . .

loop_
_atom_site_aniso_label
_atom_site_aniso_U_11
_atom_site_aniso_U_22
_atom_site_aniso_U_33
_atom_site_aniso_U_23
_atom_site_aniso_U_13
_atom_site_aniso_U_12
Pt1 0.02070(11) 0.01673(11) 0.01955(11) 0.00221(7) 0.00102(6) 0.00126(7)
P2 0.0229(5) 0.0180(5) 0.0240(5) 0.0016(4) 0.0001(4) 0.0022(4)
P1 0.0196(5) 0.0262(5) 0.0208(5) -0.0028(4) 0.0005(4) 0.0000(5)
C9 0.034(2) 0.020(2) 0.026(2) -0.0011(17) 0.0001(19) 0.002(2)
N2 0.043(2) 0.0223(18) 0.0262(19) 0.0073(15) 0.0012(18) 0.0063(18)
N1 0.044(2) 0.029(2) 0.0252(19) 0.0056(16) 0.0079(18) -0.004(2)
C3 0.049(3) 0.024(2) 0.023(2) 0.0018(19) -0.008(2) -0.004(2)
C8 0.051(3) 0.027(2) 0.020(2) -0.0006(18) -0.003(2) -0.015(2)
C12 0.041(3) 0.030(3) 0.044(3) -0.009(2) 0.001(2) -0.008(2)
C13 0.021(2) 0.027(2) 0.051(3) -0.001(2) -0.001(2) 0.002(2)
C10 0.049(3) 0.028(2) 0.039(3) -0.006(2) 0.004(2) 0.008(2)
C7 0.055(3) 0.038(3) 0.021(2) 0.001(2) -0.002(2) -0.023(3)
C17 0.056(4) 0.045(3) 0.046(3) -0.025(3) 0.020(3) -0.018(3)
C1 0.041(3) 0.037(3) 0.036(3) 0.004(2) 0.012(2) -0.001(2)
C11 0.061(4) 0.034(3) 0.028(2) -0.001(2) -0.005(2) 0.005(3)
C15 0.033(3) 0.033(3) 0.068(4) 0.011(3) 0.017(3) 0.002(2)
C2 0.040(3) 0.024(2) 0.029(2) 0.0056(19) -0.004(2) 0.009(2)
B2 0.031(3) 0.023(3) 0.026(3) 0.012(2) 0.005(2) 0.005(2)
C14 0.020(2) 0.043(3) 0.072(4) -0.002(3) 0.000(3) 0.005(2)
C21 0.020(2) 0.114(6) 0.031(3) 0.006(3) -0.003(2) 0.004(3)
C16 0.037(3) 0.040(3) 0.074(4) -0.016(3) -0.011(3) -0.004(3)
C4 0.062(4) 0.026(2) 0.032(2) 0.006(2) -0.017(3) -0.006(3)
B1 0.041(3) 0.025(3) 0.023(3) 0.008(2) 0.002(2) 0.000(2)
C18 0.059(4) 0.052(4) 0.045(3) -0.021(3) 0.008(3) 0.002(3)
C5 0.085(5) 0.031(3) 0.032(3) 0.012(2) -0.020(3) -0.012(3)
C6 0.077(4) 0.044(3) 0.023(2) 0.011(2) -0.008(3) -0.033(3)
C22 0.021(2) 0.089(5) 0.047(3) -0.001(3) 0.003(2) 0.007(3)
C20 0.050(4) 0.152(9) 0.115(7) -0.103(7) -0.017(4) -0.006(5)
C24 0.034(4) 0.264(13) 0.105(6) -0.126(8) 0.004(4) -0.020(6)
C19 0.256(12) 0.049(4) 0.091(6) -0.035(4) 0.089(7) -0.065(6)
C23 0.046(4) 0.249(12) 0.136(8) 0.129(9) 0.012(5) 0.039(7)

loop_
_atom_type_symbol
_atom_type_description
_atom_type_scat_dispersion_real
_atom_type_scat_dispersion_imag
_atom_type_scat_source
C C 0.0181 0.0091 'International Tables Vol C Tables 4.2.6.8 and 6.1.1.4'
H H 0.0000 0.0000 'International Tables Vol C Tables 4.2.6.8 and 6.1.1.4'
B B 0.0090 0.0039 'International Tables Vol C Tables 4.2.6.8 and 6.1.1.4'
N N 0.0311 0.0180 'International Tables Vol C Tables 4.2.6.8 and 6.1.1.4'
P P 0.2955 0.4335 'International Tables Vol C Tables 4.2.6.8 and 6.1.1.4'
Pt Pt -4.5932 6.9264 'International Tables Vol C Tables 4.2.6.8 and 6.1.1.4'

loop_
_geom_angle_atom_site_label_1
_geom_angle_atom_site_label_2
_geom_angle_atom_site_label_3
_geom_angle
_geom_angle_site_symmetry_1
_geom_angle_site_symmetry_3
_geom_angle_publ_flag
P2 Pt1 B2 101.40(13) . . ?
P2 Pt1 H2C 98.9(14) . . ?
P2 Pt1 H2F 102.7(15) . . ?
P1 Pt1 P2 157.08(4) . . ?
P1 Pt1 B2 101.33(13) . . ?
P1 Pt1 H2C 100.3(14) . . ?
P1 Pt1 H2F 98.7(15) . . ?
B2 Pt1 H2C 25.5(14) . . ?
B2 Pt1 H2F 28.1(15) . . ?
B1 Pt1 P2 78.63(17) . . ?
B1 Pt1 P1 78.68(17) . . ?
B1 Pt1 B2 179.2(2) . . ?
B1 Pt1 H2C 155.3(14) . . ?
B1 Pt1 H2F 151.1(15) . . ?
H2C Pt1 H2F 54(2) . . ?
C9 P2 Pt1 113.39(15) . . ?
C9 P2 C13 113.2(2) . . ?
C9 P2 C2 103.4(2) . . ?
C13 P2 Pt1 116.27(16) . . ?
C13 P2 C2 102.1(2) . . ?
C2 P2 Pt1 106.62(16) . . ?
C17 P1 Pt1 111.17(19) . . ?
C17 P1 C1 102.5(3) . . ?
C1 P1 Pt1 106.99(17) . . ?
C21 P1 Pt1 118.14(19) . . ?
C21 P1 C17 113.3(3) . . ?
C21 P1 C1 102.9(3) . . ?
C12 C9 P2 106.3(3) . . ?
C10 C9 P2 114.2(3) . . ?
C10 C9 C12 109.1(4) . . ?
C11 C9 P2 110.0(3) . . ?
C11 C9 C12 107.7(4) . . ?
C11 C9 C10 109.2(4) . . ?
C3 N2 C2 128.7(4) . . ?
C3 N2 B1 109.1(4) . . ?
B1 N2 C2 121.4(4) . . ?
C8 N1 C1 130.4(4) . . ?
C8 N1 B1 108.9(4) . . ?
B1 N1 C1 120.5(4) . . ?
N2 C3 C8 107.9(4) . . ?
C4 C3 N2 131.4(5) . . ?
C4 C3 C8 120.6(5) . . ?
N1 C8 C3 107.9(4) . . ?
C7 C8 N1 131.5(5) . . ?
C7 C8 C3 120.6(5) . . ?
C9 C12 H12A 109.5 . . ?
C9 C12 H12B 109.5 . . ?
C9 C12 H12C 109.5 . . ?
H12A C12 H12B 109.5 . . ?
H12A C12 H12C 109.5 . . ?
H12B C12 H12C 109.5 . . ?
C15 C13 P2 110.5(4) . . ?
C15 C13 C14 109.2(4) . . ?
C15 C13 C16 109.4(5) . . ?
C14 C13 P2 113.3(4) . . ?
C14 C13 C16 108.7(5) . . ?
C16 C13 P2 105.7(4) . . ?
C9 C10 H10A 109.5 . . ?
C9 C10 H10B 109.5 . . ?
C9 C10 H10C 109.5 . . ?
H10A C10 H10B 109.5 . . ?
H10A C10 H10C 109.5 . . ?
H10B C10 H10C 109.5 . . ?
C8 C7 H7 121.0 . . ?
C8 C7 C6 118.0(6) . . ?
C6 C7 H7 121.0 . . ?
C18 C17 P1 115.5(4) . . ?
C18 C17 C20 108.0(6) . . ?
C20 C17 P1 104.7(4) . . ?
C19 C17 P1 110.9(5) . . ?
C19 C17 C18 109.9(6) . . ?
C19 C17 C20 107.5(8) . . ?
P1 C1 H1A 110.6 . . ?
P1 C1 H1B 110.6 . . ?
N1 C1 P1 105.8(3) . . ?
N1 C1 H1A 110.6 . . ?
N1 C1 H1B 110.6 . . ?
H1A C1 H1B 108.7 . . ?
C9 C11 H11A 109.5 . . ?
C9 C11 H11B 109.5 . . ?
C9 C11 H11C 109.5 . . ?
H11A C11 H11B 109.5 . . ?
H11A C11 H11C 109.5 . . ?
H11B C11 H11C 109.5 . . ?
C13 C15 H15A 109.5 . . ?
C13 C15 H15B 109.5 . . ?
C13 C15 H15C 109.5 . . ?
H15A C15 H15B 109.5 . . ?
H15A C15 H15C 109.5 . . ?
H15B C15 H15C 109.5 . . ?
P2 C2 H2A 110.8 . . ?
P2 C2 H2B 110.8 . . ?
N2 C2 P2 104.8(3) . . ?
N2 C2 H2A 110.8 . . ?
N2 C2 H2B 110.8 . . ?
H2A C2 H2B 108.9 . . ?
Pt1 B2 H2C 56(3) . . ?
Pt1 B2 H2F 56(3) . . ?
Pt1 B2 H2E 125(3) . . ?
Pt1 B2 H2D 124(3) . . ?
H2C B2 H2F 112(4) . . ?
H2C B2 H2E 107(4) . . ?
H2C B2 H2D 113(4) . . ?
H2F B2 H2E 109(4) . . ?
H2F B2 H2D 104(4) . . ?
H2E B2 H2D 111(5) . . ?
C13 C14 H14A 109.5 . . ?
C13 C14 H14B 109.5 . . ?
C13 C14 H14C 109.5 . . ?
H14A C14 H14B 109.5 . . ?
H14A C14 H14C 109.5 . . ?
H14B C14 H14C 109.5 . . ?
C22 C21 P1 115.3(4) . . ?
C22 C21 C23 107.6(6) . . ?
C24 C21 P1 105.2(5) . . ?
C24 C21 C22 109.7(6) . . ?
C24 C21 C23 109.1(8) . . ?
C23 C21 P1 109.8(5) . . ?
C13 C16 H16A 109.5 . . ?
C13 C16 H16B 109.5 . . ?
C13 C16 H16C 109.5 . . ?
H16A C16 H16B 109.5 . . ?
H16A C16 H16C 109.5 . . ?
H16B C16 H16C 109.5 . . ?
C3 C4 H4 121.0 . . ?
C3 C4 C5 117.9(6) . . ?
C5 C4 H4 121.0 . . ?
N2 B1 Pt1 126.5(4) . . ?
N2 B1 N1 106.2(4) . . ?
N1 B1 Pt1 127.2(4) . . ?
C17 C18 H18A 109.5 . . ?
C17 C18 H18B 109.5 . . ?
C17 C18 H18C 109.5 . . ?
H18A C18 H18B 109.5 . . ?
H18A C18 H18C 109.5 . . ?
H18B C18 H18C 109.5 . . ?
C4 C5 H5 119.1 . . ?
C6 C5 C4 121.7(5) . . ?
C6 C5 H5 119.1 . . ?
C7 C6 H6 119.4 . . ?
C5 C6 C7 121.2(5) . . ?
C5 C6 H6 119.4 . . ?
C21 C22 H22A 109.5 . . ?
C21 C22 H22B 109.5 . . ?
C21 C22 H22C 109.5 . . ?
H22A C22 H22B 109.5 . . ?
H22A C22 H22C 109.5 . . ?
H22B C22 H22C 109.5 . . ?
C17 C20 H20A 109.5 . . ?
C17 C20 H20B 109.5 . . ?
C17 C20 H20C 109.5 . . ?
H20A C20 H20B 109.5 . . ?
H20A C20 H20C 109.5 . . ?
H20B C20 H20C 109.5 . . ?
C21 C24 H24B 109.5 . . ?
C21 C24 H24C 109.5 . . ?
C21 C24 H24A 109.5 . . ?
H24B C24 H24C 109.5 . . ?
H24B C24 H24A 109.5 . . ?
H24C C24 H24A 109.5 . . ?
C17 C19 H19A 109.5 . . ?
C17 C19 H19B 109.5 . . ?
C17 C19 H19C 109.5 . . ?
H19A C19 H19B 109.5 . . ?
H19A C19 H19C 109.5 . . ?
H19B C19 H19C 109.5 . . ?
C21 C23 H23B 109.5 . . ?
C21 C23 H23A 109.5 . . ?
C21 C23 H23C 109.5 . . ?
H23B C23 H23A 109.5 . . ?
H23B C23 H23C 109.5 . . ?
H23A C23 H23C 109.5 . . ?

loop_
_geom_bond_atom_site_label_1
_geom_bond_atom_site_label_2
_geom_bond_distance
_geom_bond_site_symmetry_2
_geom_bond_publ_flag
Pt1 P2 2.3155(11) . ?
Pt1 P1 2.3134(11) . ?
Pt1 B2 2.470(5) . ?
Pt1 B1 1.992(5) . ?
Pt1 H2C 2.08(5) . ?
Pt1 H2F 2.06(5) . ?
P2 C9 1.874(5) . ?
P2 C13 1.878(5) . ?
P2 C2 1.881(4) . ?
P1 C17 1.873(5) . ?
P1 C1 1.878(5) . ?
P1 C21 1.859(5) . ?
C9 C12 1.535(7) . ?
C9 C10 1.531(7) . ?
C9 C11 1.530(6) . ?
N2 C3 1.386(6) . ?
N2 C2 1.433(6) . ?
N2 B1 1.420(7) . ?
N1 C8 1.388(6) . ?
N1 C1 1.438(7) . ?
N1 B1 1.426(7) . ?
C3 C8 1.423(8) . ?
C3 C4 1.383(7) . ?
C8 C7 1.381(7) . ?
C12 H12A 0.9600 . ?
C12 H12B 0.9600 . ?
C12 H12C 0.9600 . ?
C13 C15 1.531(8) . ?
C13 C14 1.534(7) . ?
C13 C16 1.534(8) . ?
C10 H10A 0.9600 . ?
C10 H10B 0.9600 . ?
C10 H10C 0.9600 . ?
C7 H7 0.9300 . ?
C7 C6 1.398(8) . ?
C17 C18 1.517(7) . ?
C17 C20 1.546(11) . ?
C17 C19 1.486(10) . ?
C1 H1A 0.9700 . ?
C1 H1B 0.9700 . ?
C11 H11A 0.9600 . ?
C11 H11B 0.9600 . ?
C11 H11C 0.9600 . ?
C15 H15A 0.9600 . ?
C15 H15B 0.9600 . ?
C15 H15C 0.9600 . ?
C2 H2A 0.9700 . ?
C2 H2B 0.9700 . ?
B2 H2C 1.07(5) . ?
B2 H2F 1.17(5) . ?
B2 H2E 1.10(7) . ?
B2 H2D 1.09(6) . ?
C14 H14A 0.9600 . ?
C14 H14B 0.9600 . ?
C14 H14C 0.9600 . ?
C21 C22 1.523(7) . ?
C21 C24 1.489(11) . ?
C21 C23 1.534(12) . ?
C16 H16A 0.9600 . ?
C16 H16B 0.9600 . ?
C16 H16C 0.9600 . ?
C4 H4 0.9300 . ?
C4 C5 1.389(8) . ?
C18 H18A 0.9600 . ?
C18 H18B 0.9600 . ?
C18 H18C 0.9600 . ?
C5 H5 0.9300 . ?
C5 C6 1.378(10) . ?
C6 H6 0.9300 . ?
C22 H22A 0.9600 . ?
C22 H22B 0.9600 . ?
C22 H22C 0.9600 . ?
C20 H20A 0.9600 . ?
C20 H20B 0.9600 . ?
C20 H20C 0.9600 . ?
C24 H24B 0.9600 . ?
C24 H24C 0.9600 . ?
C24 H24A 0.9600 . ?
C19 H19A 0.9600 . ?
C19 H19B 0.9600 . ?
C19 H19C 0.9600 . ?
C23 H23B 0.9600 . ?
C23 H23A 0.9600 . ?
C23 H23C 0.9600 . ?

loop_
_geom_torsion_atom_site_label_1
_geom_torsion_atom_site_label_2
_geom_torsion_atom_site_label_3
_geom_torsion_atom_site_label_4
_geom_torsion
_geom_torsion_site_symmetry_1
_geom_torsion_site_symmetry_2
_geom_torsion_site_symmetry_3
_geom_torsion_site_symmetry_4
_geom_torsion_publ_flag
Pt1 P2 C9 C12 59.4(3) . . . . ?
Pt1 P2 C9 C10 179.8(3) . . . . ?
Pt1 P2 C9 C11 -57.0(4) . . . . ?
Pt1 P2 C13 C15 81.5(4) . . . . ?
Pt1 P2 C13 C14 -155.5(3) . . . . ?
Pt1 P2 C13 C16 -36.6(4) . . . . ?
Pt1 P2 C2 N2 -14.6(3) . . . . ?
Pt1 P1 C17 C18 168.9(4) . . . . ?
Pt1 P1 C17 C20 50.3(5) . . . . ?
Pt1 P1 C17 C19 -65.3(7) . . . . ?
Pt1 P1 C1 N1 -9.1(4) . . . . ?
Pt1 P1 C21 C22 -164.2(5) . . . . ?
Pt1 P1 C21 C24 -43.2(6) . . . . ?
Pt1 P1 C21 C23 74.1(7) . . . . ?
C9 P2 C13 C15 -52.3(4) . . . . ?
C9 P2 C13 C14 70.6(4) . . . . ?
C9 P2 C13 C16 -170.5(4) . . . . ?
C9 P2 C2 N2 105.2(3) . . . . ?
N2 C3 C8 N1 1.0(5) . . . . ?
N2 C3 C8 C7 -178.8(4) . . . . ?
N2 C3 C4 C5 179.4(5) . . . . ?
N1 C8 C7 C6 179.4(5) . . . . ?
C3 N2 C2 P2 -178.8(4) . . . . ?
C3 N2 B1 Pt1 -174.6(4) . . . . ?
C3 N2 B1 N1 2.4(6) . . . . ?
C3 C8 C7 C6 -0.9(7) . . . . ?
C3 C4 C5 C6 -0.3(8) . . . . ?
C8 N1 C1 P1 -167.6(4) . . . . ?
C8 N1 B1 Pt1 175.2(4) . . . . ?
C8 N1 B1 N2 -1.8(6) . . . . ?
C8 C3 C4 C5 -0.1(7) . . . . ?
C8 C7 C6 C5 0.4(8) . . . . ?
C13 P2 C9 C12 -165.3(3) . . . . ?
C13 P2 C9 C10 -44.9(4) . . . . ?
C13 P2 C9 C11 78.3(4) . . . . ?
C13 P2 C2 N2 -137.0(3) . . . . ?
C17 P1 C1 N1 107.9(4) . . . . ?
C17 P1 C21 C22 63.3(6) . . . . ?
C17 P1 C21 C24 -175.7(6) . . . . ?
C17 P1 C21 C23 -58.4(7) . . . . ?
C1 P1 C17 C18 54.9(6) . . . . ?
C1 P1 C17 C20 -63.7(5) . . . . ?
C1 P1 C17 C19 -179.3(7) . . . . ?
C1 P1 C21 C22 -46.6(6) . . . . ?
C1 P1 C21 C24 74.4(6) . . . . ?
C1 P1 C21 C23 -168.3(7) . . . . ?
C1 N1 C8 C3 175.3(5) . . . . ?
C1 N1 C8 C7 -4.9(9) . . . . ?
C1 N1 B1 Pt1 -0.2(7) . . . . ?
C1 N1 B1 N2 -177.1(4) . . . . ?
C2 P2 C9 C12 -55.6(4) . . . . ?
C2 P2 C9 C10 64.8(4) . . . . ?
C2 P2 C9 C11 -172.0(4) . . . . ?
C2 P2 C13 C15 -162.9(4) . . . . ?
C2 P2 C13 C14 -39.9(4) . . . . ?
C2 P2 C13 C16 79.0(4) . . . . ?
C2 N2 C3 C8 -171.7(5) . . . . ?
C2 N2 C3 C4 8.7(9) . . . . ?
C2 N2 B1 Pt1 -4.1(7) . . . . ?
C2 N2 B1 N1 172.9(4) . . . . ?
C21 P1 C17 C18 -55.3(6) . . . . ?
C21 P1 C17 C20 -173.9(5) . . . . ?
C21 P1 C17 C19 70.5(7) . . . . ?
C21 P1 C1 N1 -134.3(4) . . . . ?
C4 C3 C8 N1 -179.4(4) . . . . ?
C4 C3 C8 C7 0.8(7) . . . . ?
C4 C5 C6 C7 0.2(9) . . . . ?
B1 N2 C3 C8 -2.1(6) . . . . ?
B1 N2 C3 C4 178.4(5) . . . . ?
B1 N2 C2 P2 12.7(6) . . . . ?
B1 N1 C8 C3 0.5(5) . . . . ?
B1 N1 C8 C7 -179.7(5) . . . . ?
B1 N1 C1 P1 6.7(6) . . . . ?
